data_7021587
loop_
_publ_author_name
'Blight, Barry A.'
'Ko, Soo-Byung'
'Lu, Jia-Sheng'
'Smith, Larissa F.'
'Wang, Suning'

_publ_section_title
;
 Triarylboryl-functionalized dibenzoylmethane and its phosphorescent
 platinum(ii) complexes.
;
_journal_issue 28
_journal_name_full 'Dalton transactions (Cambridge, England : 2003)'
_journal_page_first 10089
_journal_page_last 10092
_journal_paper_doi 10.1039/c3dt51276b
_journal_volume 42
_journal_year 2013
_chemical_formula_sum 'C58 H57 B N2 O2 Pt'
_chemical_formula_weight 1019.96
_chemical_name_systematic
;
?
;
_space_group_IT_number 15
_symmetry_cell_setting monoclinic
_symmetry_space_group_name_Hall '-C 2yc'
_symmetry_space_group_name_H-M 'C 1 2/c 1'
_atom_sites_solution_hydrogens geom
_atom_sites_solution_primary direct
_atom_sites_solution_secondary difmap
_audit_creation_method SHELXL-97
_cell_angle_alpha 90.00
_cell_angle_beta 118.5670(10)
_cell_angle_gamma 90.00
_cell_formula_units_Z 8
_cell_length_a 51.501(4)
_cell_length_b 8.4801(6)
_cell_length_c 25.3881(18)
_cell_measurement_temperature 180(2)
_cell_volume 9738.0(12)
_computing_structure_refinement 'SHELXL-97 (Sheldrick, 1997)'
_computing_structure_solution 'SHELXS-97 (Sheldrick, 1990)'
_diffrn_ambient_temperature 180(2)
_diffrn_measured_fraction_theta_full 0.998
_diffrn_measured_fraction_theta_max 0.998
_diffrn_radiation_monochromator graphite
_diffrn_radiation_source 'fine-focus sealed tube'
_diffrn_radiation_type MoK\a
_diffrn_radiation_wavelength 0.71073
_diffrn_reflns_av_R_equivalents 0.0782
_diffrn_reflns_av_sigmaI/netI 0.0649
_diffrn_reflns_limit_h_max 63
_diffrn_reflns_limit_h_min -63
_diffrn_reflns_limit_k_max 10
_diffrn_reflns_limit_k_min -10
_diffrn_reflns_limit_l_max 31
_diffrn_reflns_limit_l_min -31
_diffrn_reflns_number 44074
_diffrn_reflns_theta_full 26.00
_diffrn_reflns_theta_max 26.00
_diffrn_reflns_theta_min 1.60
_exptl_absorpt_coefficient_mu 2.926
_exptl_absorpt_correction_T_max 0.9713
_exptl_absorpt_correction_T_min 0.9174
_exptl_absorpt_correction_type multi-scan
_exptl_crystal_density_diffrn 1.391
_exptl_crystal_density_method 'not measured'
_exptl_crystal_F_000 4144
_exptl_crystal_size_max 0.03
_exptl_crystal_size_mid 0.03
_exptl_crystal_size_min 0.01
_refine_diff_density_max 0.751
_refine_diff_density_min -1.451
_refine_diff_density_rms 0.111
_refine_ls_extinction_method none
_refine_ls_goodness_of_fit_ref 1.022
_refine_ls_hydrogen_treatment constr
_refine_ls_matrix_type full
_refine_ls_number_parameters 585
_refine_ls_number_reflns 9570
_refine_ls_number_restraints 0
_refine_ls_restrained_S_all 1.022
_refine_ls_R_factor_all 0.0710
_refine_ls_R_factor_gt 0.0392
_refine_ls_shift/su_max 0.009
_refine_ls_shift/su_mean 0.000
_refine_ls_structure_factor_coef Fsqd
_refine_ls_weighting_details 'calc w=1/[\s^2^(Fo^2^)+(0.0279P)^2^+17.3000P] where P=(Fo^2^+2Fc^2^)/3'
_refine_ls_weighting_scheme calc
_refine_ls_wR_factor_gt 0.0733
_refine_ls_wR_factor_ref 0.0847
_reflns_number_gt 6748
_reflns_number_total 9570
_reflns_threshold_expression >2sigma(I)
_cod_data_source_file c3dt51276b.txt
_cod_data_source_block louis103
_cod_original_cell_volume 9738.1(12)
_cod_original_sg_symbol_H-M C2/c
_cod_original_formula_sum 'C29 H28.50 B0.50 N O Pt0.50'
_cod_database_code 7021587

loop_
_symmetry_equiv_pos_as_xyz
'x, y, z'
'-x, y, -z+1/2'
'x+1/2, y+1/2, z'
'-x+1/2, y+1/2, -z+1/2'
'-x, -y, -z'
'x, -y, z-1/2'
'-x+1/2, -y+1/2, -z'
'x+1/2, -y+1/2, z-1/2'

loop_
_atom_site_label
_atom_site_type_symbol
_atom_site_fract_x
_atom_site_fract_y
_atom_site_fract_z
_atom_site_U_iso_or_equiv
_atom_site_adp_type
_atom_site_occupancy
_atom_site_symmetry_multiplicity
_atom_site_calc_flag
_atom_site_refinement_flags
Pt1 Pt 0.198044(4) 0.26332(2) 0.022072(9) 0.02780(7) Uani 1 1 d .
B1 B 0.07520(13) -0.3336(7) 0.0628(3) 0.0308(14) Uani 1 1 d .
O1 O 0.22968(6) 0.2152(3) 0.10914(13) 0.0224(7) Uani 1 1 d .
O2 O 0.16783(7) 0.1361(4) 0.03208(15) 0.0311(8) Uani 1 1 d .
N1 N 0.22594(9) 0.3907(4) 0.00617(18) 0.0291(10) Uani 1 1 d .
N2 N 0.27999(11) 0.6763(5) -0.0343(2) 0.0433(12) Uani 1 1 d .
C1 C 0.17135(12) 0.3145(6) -0.0624(2) 0.0331(13) Uani 1 1 d .
C2 C 0.14221(12) 0.2653(6) -0.0986(2) 0.0424(13) Uani 1 1 d .
H2A H 0.1330 0.2000 -0.0819 0.051 Uiso 1 1 calc R
C3 C 0.12653(13) 0.3094(7) -0.1580(3) 0.0477(16) Uani 1 1 d .
H3A H 0.1068 0.2730 -0.1816 0.057 Uiso 1 1 calc R
C4 C 0.13897(13) 0.4058(7) -0.1839(3) 0.0491(16) Uani 1 1 d .
H4A H 0.1278 0.4371 -0.2246 0.059 Uiso 1 1 calc R
C5 C 0.16763(13) 0.4557(6) -0.1500(2) 0.0421(14) Uani 1 1 d .
H5A H 0.1764 0.5212 -0.1675 0.051 Uiso 1 1 calc R
C6 C 0.18402(11) 0.4104(5) -0.0898(2) 0.0310(12) Uani 1 1 d .
C7 C 0.21470(11) 0.4555(5) -0.0503(2) 0.0309(12) Uani 1 1 d .
C8 C 0.23251(12) 0.5502(6) -0.0650(2) 0.0345(13) Uani 1 1 d .
H8A H 0.2246 0.5936 -0.1042 0.041 Uiso 1 1 calc R
C9 C 0.26232(12) 0.5824(6) -0.0221(2) 0.0346(13) Uani 1 1 d .
C10 C 0.27267(12) 0.5105(5) 0.0344(2) 0.0313(12) Uani 1 1 d .
H10A H 0.2926 0.5255 0.0645 0.038 Uiso 1 1 calc R
C11 C 0.25423(12) 0.4195(6) 0.0460(2) 0.0324(12) Uani 1 1 d .
H11A H 0.2619 0.3737 0.0847 0.039 Uiso 1 1 calc R
C12 C 0.31070(12) 0.7036(6) 0.0112(3) 0.0495(16) Uani 1 1 d .
H12A H 0.3112 0.7493 0.0471 0.074 Uiso 1 1 calc R
H12B H 0.3200 0.7765 -0.0047 0.074 Uiso 1 1 calc R
H12C H 0.3215 0.6033 0.0216 0.074 Uiso 1 1 calc R
C13 C 0.26954(14) 0.7552(6) -0.0917(3) 0.0511(15) Uani 1 1 d .
H13A H 0.2506 0.8065 -0.1028 0.077 Uiso 1 1 calc R
H13B H 0.2670 0.6776 -0.1225 0.077 Uiso 1 1 calc R
H13C H 0.2840 0.8347 -0.0886 0.077 Uiso 1 1 calc R
C14 C 0.17296(11) 0.0621(6) 0.0802(2) 0.0313(12) Uani 1 1 d .
C15 C 0.19946(11) 0.0551(6) 0.1337(2) 0.0305(12) Uani 1 1 d .
H15A H 0.1993 -0.0041 0.1653 0.037 Uiso 1 1 calc R
C16 C 0.22660(11) 0.1262(5) 0.1461(2) 0.0275(12) Uani 1 1 d .
C17 C 0.25376(11) 0.1003(5) 0.2053(2) 0.0290(12) Uani 1 1 d .
C18 C 0.28049(12) 0.1618(6) 0.2130(2) 0.0383(13) Uani 1 1 d .
H18A H 0.2812 0.2137 0.1806 0.046 Uiso 1 1 calc R
C19 C 0.30596(12) 0.1476(6) 0.2677(2) 0.0406(14) Uani 1 1 d .
H19A H 0.3240 0.1904 0.2725 0.049 Uiso 1 1 calc R
C20 C 0.30539(13) 0.0720(6) 0.3151(2) 0.0407(14) Uani 1 1 d .
H20A H 0.3228 0.0641 0.3528 0.049 Uiso 1 1 calc R
C21 C 0.27904(12) 0.0078(6) 0.3070(2) 0.0379(14) Uani 1 1 d .
H21A H 0.2784 -0.0470 0.3390 0.046 Uiso 1 1 calc R
C22 C 0.25391(12) 0.0230(6) 0.2531(2) 0.0361(13) Uani 1 1 d .
H22A H 0.2360 -0.0211 0.2485 0.043 Uiso 1 1 calc R
C23 C 0.14723(11) -0.0309(5) 0.0756(2) 0.0281(12) Uani 1 1 d .
C24 C 0.14328(11) -0.0573(6) 0.1256(2) 0.0350(13) Uani 1 1 d .
H24A H 0.1569 -0.0138 0.1633 0.042 Uiso 1 1 calc R
C25 C 0.11970(11) -0.1464(6) 0.1204(2) 0.0340(13) Uani 1 1 d .
H25A H 0.1168 -0.1581 0.1544 0.041 Uiso 1 1 calc R
C26 C 0.09999(10) -0.2200(5) 0.0664(2) 0.0278(11) Uani 1 1 d .
C27 C 0.10453(11) -0.1923(6) 0.0170(2) 0.0335(13) Uani 1 1 d .
H27A H 0.0917 -0.2404 -0.0203 0.040 Uiso 1 1 calc R
C28 C 0.12721(11) -0.0967(6) 0.0210(2) 0.0317(12) Uani 1 1 d .
H28A H 0.1291 -0.0760 -0.0138 0.038 Uiso 1 1 calc R
C29 C 0.06593(11) -0.4772(6) 0.0179(2) 0.0318(12) Uani 1 1 d .
C30 C 0.03615(11) -0.4983(6) -0.0268(2) 0.0341(13) Uani 1 1 d .
C31 C 0.02799(12) -0.6318(6) -0.0633(2) 0.0376(14) Uani 1 1 d .
H31A H 0.0079 -0.6438 -0.0932 0.045 Uiso 1 1 calc R
C32 C 0.04823(12) -0.7475(6) -0.0573(2) 0.0431(13) Uani 1 1 d .
C33 C 0.07752(12) -0.7254(6) -0.0142(3) 0.0415(14) Uani 1 1 d .
H33A H 0.0917 -0.8032 -0.0096 0.050 Uiso 1 1 calc R
C34 C 0.08653(12) -0.5937(6) 0.0220(2) 0.0390(14) Uani 1 1 d .
C35 C 0.01336(11) -0.3716(6) -0.0376(3) 0.0467(16) Uani 1 1 d .
H35A H -0.0065 -0.4151 -0.0618 0.070 Uiso 1 1 calc R
H35B H 0.0163 -0.2829 -0.0589 0.070 Uiso 1 1 calc R
H35C H 0.0156 -0.3351 0.0009 0.070 Uiso 1 1 calc R
C36 C 0.11927(12) -0.5820(7) 0.0677(3) 0.0587(19) Uani 1 1 d .
H36A H 0.1269 -0.6871 0.0838 0.088 Uiso 1 1 calc R
H36B H 0.1218 -0.5120 0.1005 0.088 Uiso 1 1 calc R
H36C H 0.1302 -0.5394 0.0482 0.088 Uiso 1 1 calc R
C37 C 0.03872(14) -0.8937(7) -0.0962(3) 0.064(2) Uani 1 1 d .
H37A H 0.0216 -0.8688 -0.1350 0.096 Uiso 1 1 calc R
H37B H 0.0334 -0.9766 -0.0763 0.096 Uiso 1 1 calc R
H37C H 0.0550 -0.9305 -0.1026 0.096 Uiso 1 1 calc R
C38 C 0.06264(11) -0.3049(6) 0.1071(2) 0.0342(13) Uani 1 1 d .
C39 C 0.06349(11) -0.4254(6) 0.1470(3) 0.0386(14) Uani 1 1 d .
C40 C 0.05546(12) -0.3938(7) 0.1912(3) 0.0446(15) Uani 1 1 d .
H40A H 0.0569 -0.4759 0.2179 0.054 Uiso 1 1 calc R
C41 C 0.04563(12) -0.2484(8) 0.1974(3) 0.0480(15) Uani 1 1 d .
C42 C 0.04431(12) -0.1299(7) 0.1583(3) 0.0481(16) Uani 1 1 d .
H42A H 0.0376 -0.0281 0.1620 0.058 Uiso 1 1 calc R
C43 C 0.05237(12) -0.1546(6) 0.1139(3) 0.0390(14) Uani 1 1 d .
C44 C 0.07299(13) -0.5925(6) 0.1427(3) 0.0531(17) Uani 1 1 d .
H44A H 0.0713 -0.6591 0.1726 0.080 Uiso 1 1 calc R
H44B H 0.0935 -0.5918 0.1505 0.080 Uiso 1 1 calc R
H44C H 0.0602 -0.6344 0.1025 0.080 Uiso 1 1 calc R
C45 C 0.03660(15) -0.2193(8) 0.2451(3) 0.074(2) Uani 1 1 d .
H45A H 0.0278 -0.3154 0.2512 0.110 Uiso 1 1 calc R
H45B H 0.0221 -0.1336 0.2323 0.110 Uiso 1 1 calc R
H45C H 0.0540 -0.1900 0.2827 0.110 Uiso 1 1 calc R
C46 C 0.04879(13) -0.0193(6) 0.0715(3) 0.0537(17) Uani 1 1 d .
H46A H 0.0330 0.0509 0.0682 0.080 Uiso 1 1 calc R
H46B H 0.0437 -0.0617 0.0319 0.080 Uiso 1 1 calc R
H46C H 0.0674 0.0398 0.0873 0.080 Uiso 1 1 calc R
C47 C 0.18781(15) 0.1991(7) 0.2668(3) 0.0479(16) Uani 1 1 d .
H47A H 0.2027 0.2569 0.2633 0.058 Uiso 1 1 calc R
C48 C 0.15922(15) 0.2515(7) 0.2391(3) 0.0531(16) Uani 1 1 d .
H48A H 0.1542 0.3461 0.2163 0.064 Uiso 1 1 calc R
C49 C 0.13792(15) 0.1673(8) 0.2444(3) 0.0624(19) Uani 1 1 d .
H49A H 0.1181 0.2043 0.2254 0.075 Uiso 1 1 calc R
C50 C 0.14497(14) 0.0295(7) 0.2771(3) 0.0537(17) Uani 1 1 d .
H50A H 0.1300 -0.0289 0.2801 0.064 Uiso 1 1 calc R
C51 C 0.17337(13) -0.0233(7) 0.3050(3) 0.0460(15) Uani 1 1 d .
H51A H 0.1784 -0.1177 0.3279 0.055 Uiso 1 1 calc R
C52 C 0.19480(14) 0.0621(7) 0.2997(3) 0.0503(16) Uani 1 1 d .
H52A H 0.2147 0.0257 0.3191 0.060 Uiso 1 1 calc R
C53 C 0.0482(3) 0.7776(11) 0.7900(5) 0.125(4) Uani 1 1 d .
H53A H 0.0311 0.8270 0.7594 0.150 Uiso 1 1 calc R
C54 C 0.0459(3) 0.6577(13) 0.8251(6) 0.121(4) Uani 1 1 d .
H54A H 0.0268 0.6264 0.8186 0.145 Uiso 1 1 calc R
C55 C 0.0702(3) 0.5851(12) 0.8684(5) 0.118(5) Uani 1 1 d .
H55A H 0.0685 0.5034 0.8922 0.141 Uiso 1 1 calc R
C56 C 0.0974(3) 0.6333(11) 0.8768(4) 0.110(4) Uani 1 1 d .
H56A H 0.1148 0.5830 0.9063 0.132 Uiso 1 1 calc R
C57 C 0.0997(3) 0.7523(11) 0.8433(5) 0.114(3) Uani 1 1 d .
H57A H 0.1187 0.7865 0.8505 0.136 Uiso 1 1 calc R
C58 C 0.0754(3) 0.8217(11) 0.8003(5) 0.125(4) Uani 1 1 d .
H58A H 0.0773 0.9031 0.7767 0.150 Uiso 1 1 calc R

loop_
_atom_site_aniso_label
_atom_site_aniso_U_11
_atom_site_aniso_U_22
_atom_site_aniso_U_33
_atom_site_aniso_U_23
_atom_site_aniso_U_13
_atom_site_aniso_U_12
Pt1 0.02833(11) 0.02670(11) 0.02932(11) -0.00195(10) 0.01454(8) -0.00177(10)
B1 0.020(3) 0.029(3) 0.033(4) 0.000(3) 0.004(3) -0.001(2)
O1 0.0233(18) 0.0204(16) 0.0275(18) -0.0015(14) 0.0155(15) -0.0057(13)
O2 0.028(2) 0.033(2) 0.033(2) 0.0002(16) 0.0155(18) -0.0003(16)
N1 0.033(3) 0.028(2) 0.026(2) -0.0010(18) 0.014(2) 0.0005(19)
N2 0.046(3) 0.036(3) 0.059(3) 0.006(2) 0.034(3) -0.001(2)
C1 0.034(3) 0.026(3) 0.040(3) -0.006(2) 0.019(3) 0.002(2)
C2 0.041(3) 0.043(3) 0.044(3) 0.001(3) 0.021(3) -0.003(3)
C3 0.033(3) 0.055(4) 0.040(4) 0.004(3) 0.005(3) 0.005(3)
C4 0.046(4) 0.055(4) 0.037(4) 0.011(3) 0.012(3) 0.008(3)
C5 0.048(4) 0.043(3) 0.038(4) 0.008(3) 0.023(3) 0.008(3)
C6 0.033(3) 0.026(3) 0.034(3) -0.002(2) 0.016(3) 0.003(2)
C7 0.035(3) 0.021(3) 0.038(3) 0.001(2) 0.018(3) 0.004(2)
C8 0.050(4) 0.027(3) 0.037(3) 0.004(2) 0.029(3) 0.006(3)
C9 0.047(4) 0.026(3) 0.046(4) -0.002(2) 0.034(3) 0.001(2)
C10 0.029(3) 0.026(3) 0.044(4) -0.004(2) 0.022(3) -0.002(2)
C11 0.040(3) 0.029(3) 0.031(3) -0.005(2) 0.019(3) 0.001(2)
C12 0.044(4) 0.046(4) 0.070(4) -0.005(3) 0.037(4) -0.012(3)
C13 0.072(4) 0.039(3) 0.062(4) 0.001(3) 0.048(4) -0.002(3)
C14 0.032(3) 0.027(3) 0.036(3) -0.010(2) 0.017(3) -0.001(2)
C15 0.029(3) 0.031(3) 0.033(3) 0.000(2) 0.016(3) -0.004(2)
C16 0.030(3) 0.022(3) 0.034(3) -0.008(2) 0.018(3) -0.003(2)
C17 0.029(3) 0.025(3) 0.032(3) -0.007(2) 0.014(3) -0.003(2)
C18 0.035(3) 0.047(3) 0.031(3) -0.001(3) 0.015(3) -0.005(3)
C19 0.025(3) 0.052(4) 0.040(4) -0.006(3) 0.012(3) -0.009(3)
C20 0.043(4) 0.039(3) 0.031(3) 0.003(3) 0.011(3) 0.011(3)
C21 0.038(3) 0.041(3) 0.034(3) 0.004(3) 0.016(3) 0.000(3)
C22 0.035(4) 0.040(3) 0.039(3) 0.001(3) 0.022(3) -0.006(3)
C23 0.023(3) 0.024(3) 0.038(3) -0.004(2) 0.015(3) -0.001(2)
C24 0.031(3) 0.037(3) 0.034(3) -0.006(2) 0.012(3) -0.005(2)
C25 0.030(3) 0.040(3) 0.032(3) -0.003(2) 0.015(3) -0.007(2)
C26 0.022(3) 0.027(3) 0.034(3) -0.007(2) 0.013(2) -0.002(2)
C27 0.023(3) 0.038(3) 0.035(3) -0.012(2) 0.010(3) -0.006(2)
C28 0.029(3) 0.036(3) 0.032(3) -0.005(2) 0.016(3) -0.004(2)
C29 0.028(3) 0.031(3) 0.038(3) 0.002(2) 0.017(3) -0.001(2)
C30 0.026(3) 0.038(3) 0.037(3) 0.002(2) 0.014(3) -0.005(2)
C31 0.026(3) 0.039(3) 0.040(3) -0.002(3) 0.010(3) -0.008(2)
C32 0.046(3) 0.034(3) 0.044(3) -0.003(3) 0.017(3) -0.006(3)
C33 0.041(3) 0.029(3) 0.056(4) -0.004(3) 0.024(3) 0.003(3)
C34 0.031(3) 0.041(3) 0.042(4) -0.004(3) 0.016(3) -0.003(3)
C35 0.029(3) 0.043(3) 0.049(4) -0.003(3) 0.003(3) 0.000(3)
C36 0.034(4) 0.058(4) 0.066(5) -0.011(3) 0.009(3) 0.008(3)
C37 0.069(5) 0.044(4) 0.069(5) -0.015(3) 0.024(4) -0.005(3)
C38 0.024(3) 0.039(3) 0.037(3) -0.004(2) 0.013(3) -0.011(2)
C39 0.021(3) 0.045(3) 0.042(4) 0.001(3) 0.009(3) -0.004(2)
C40 0.030(3) 0.061(4) 0.037(4) 0.010(3) 0.012(3) -0.001(3)
C41 0.029(3) 0.071(4) 0.043(3) -0.013(4) 0.016(3) -0.011(3)
C42 0.032(4) 0.053(4) 0.059(4) -0.018(3) 0.022(3) -0.011(3)
C43 0.034(3) 0.041(3) 0.047(4) -0.013(3) 0.023(3) -0.012(3)
C44 0.050(4) 0.047(4) 0.066(5) 0.022(3) 0.031(4) 0.010(3)
C45 0.070(5) 0.101(6) 0.069(5) -0.011(4) 0.048(4) -0.008(4)
C46 0.058(4) 0.035(3) 0.076(5) 0.002(3) 0.039(4) 0.003(3)
C47 0.061(4) 0.040(3) 0.042(4) -0.006(3) 0.024(4) -0.005(3)
C48 0.077(5) 0.037(3) 0.043(4) 0.004(3) 0.028(4) 0.009(4)
C49 0.052(5) 0.066(5) 0.066(5) 0.014(4) 0.026(4) 0.029(4)
C50 0.050(4) 0.054(4) 0.064(5) 0.002(3) 0.032(4) 0.002(3)
C51 0.052(4) 0.044(3) 0.038(4) 0.006(3) 0.019(3) 0.008(3)
C52 0.042(4) 0.052(4) 0.042(4) -0.001(3) 0.007(3) 0.001(3)
C53 0.140(10) 0.077(7) 0.186(12) 0.033(7) 0.100(10) 0.017(7)
C54 0.171(13) 0.088(8) 0.158(12) -0.026(7) 0.123(11) -0.028(8)
C55 0.240(17) 0.067(7) 0.090(8) -0.016(5) 0.113(11) -0.026(8)
C56 0.211(13) 0.073(7) 0.070(6) 0.012(5) 0.086(8) 0.050(7)
C57 0.152(10) 0.106(8) 0.126(9) 0.034(7) 0.102(8) 0.048(7)
C58 0.145(11) 0.095(7) 0.177(12) 0.055(8) 0.111(10) 0.024(7)

loop_
_atom_type_symbol
_atom_type_description
_atom_type_scat_dispersion_real
_atom_type_scat_dispersion_imag
_atom_type_scat_source
C C 0.0033 0.0016 'International Tables Vol C Tables 4.2.6.8 and 6.1.1.4'
H H 0.0000 0.0000 'International Tables Vol C Tables 4.2.6.8 and 6.1.1.4'
B B 0.0013 0.0007 'International Tables Vol C Tables 4.2.6.8 and 6.1.1.4'
N N 0.0061 0.0033 'International Tables Vol C Tables 4.2.6.8 and 6.1.1.4'
O O 0.0106 0.0060 'International Tables Vol C Tables 4.2.6.8 and 6.1.1.4'
Pt Pt -1.7033 8.3905 'International Tables Vol C Tables 4.2.6.8 and 6.1.1.4'

loop_
_geom_angle_atom_site_label_1
_geom_angle_atom_site_label_2
_geom_angle_atom_site_label_3
_geom_angle
C1 Pt1 N1 81.63(19)
C1 Pt1 O2 94.41(18)
N1 Pt1 O2 176.03(15)
C1 Pt1 O1 174.04(17)
N1 Pt1 O1 92.73(14)
O2 Pt1 O1 91.21(12)
C38 B1 C26 117.9(4)
C38 B1 C29 123.6(5)
C26 B1 C29 118.3(5)
C16 O1 Pt1 126.4(3)
C14 O2 Pt1 124.4(3)
C11 N1 C7 118.5(4)
C11 N1 Pt1 125.2(3)
C7 N1 Pt1 116.3(3)
C9 N2 C13 122.3(5)
C9 N2 C12 120.2(5)
C13 N2 C12 117.4(4)
C2 C1 C6 116.8(5)
C2 C1 Pt1 128.5(4)
C6 C1 Pt1 114.6(4)
C3 C2 C1 121.4(5)
C2 C3 C4 121.2(6)
C5 C4 C3 119.3(6)
C4 C5 C6 120.3(5)
C5 C6 C1 121.0(5)
C5 C6 C7 124.5(5)
C1 C6 C7 114.5(5)
N1 C7 C8 120.3(5)
N1 C7 C6 112.8(4)
C8 C7 C6 126.9(5)
C7 C8 C9 120.7(5)
N2 C9 C10 121.4(5)
N2 C9 C8 122.3(5)
C10 C9 C8 116.3(5)
C11 C10 C9 120.2(5)
N1 C11 C10 124.0(5)
O2 C14 C15 127.5(5)
O2 C14 C23 114.3(4)
C15 C14 C23 118.2(5)
C14 C15 C16 127.2(5)
O1 C16 C15 123.2(5)
O1 C16 C17 116.1(4)
C15 C16 C17 120.7(4)
C22 C17 C18 117.7(5)
C22 C17 C16 124.2(5)
C18 C17 C16 118.1(5)
C19 C18 C17 120.4(5)
C20 C19 C18 120.7(5)
C19 C20 C21 118.9(5)
C22 C21 C20 120.3(5)
C21 C22 C17 122.1(5)
C28 C23 C24 118.8(5)
C28 C23 C14 119.7(5)
C24 C23 C14 121.4(5)
C25 C24 C23 120.3(5)
C24 C25 C26 122.0(5)
C25 C26 C27 116.5(4)
C25 C26 B1 121.4(5)
C27 C26 B1 122.0(4)
C28 C27 C26 121.9(5)
C27 C28 C23 120.4(5)
C34 C29 C30 117.1(5)
C34 C29 B1 121.9(5)
C30 C29 B1 120.9(5)
C31 C30 C29 120.1(5)
C31 C30 C35 119.6(5)
C29 C30 C35 120.2(5)
C32 C31 C30 122.0(5)
C31 C32 C33 117.9(5)
C31 C32 C37 121.1(5)
C33 C32 C37 121.0(5)
C34 C33 C32 121.8(5)
C33 C34 C29 121.0(5)
C33 C34 C36 117.2(5)
C29 C34 C36 121.8(5)
C43 C38 C39 116.3(5)
C43 C38 B1 122.3(5)
C39 C38 B1 121.2(5)
C40 C39 C38 120.9(5)
C40 C39 C44 117.7(5)
C38 C39 C44 121.3(5)
C41 C40 C39 122.3(6)
C40 C41 C42 117.4(5)
C40 C41 C45 120.9(6)
C42 C41 C45 121.7(6)
C43 C42 C41 122.6(6)
C42 C43 C38 120.5(5)
C42 C43 C46 118.5(5)
C38 C43 C46 121.0(5)
C48 C47 C52 119.5(6)
C47 C48 C49 119.8(6)
C48 C49 C50 120.6(6)
C51 C50 C49 120.1(6)
C50 C51 C52 119.2(6)
C47 C52 C51 120.9(6)
C58 C53 C54 118.6(11)
C55 C54 C53 121.2(12)
C54 C55 C56 118.0(11)
C57 C56 C55 120.7(11)
C58 C57 C56 120.6(11)
C57 C58 C53 121.0(10)

loop_
_geom_bond_atom_site_label_1
_geom_bond_atom_site_label_2
_geom_bond_distance
Pt1 C1 1.964(5)
Pt1 N1 1.987(4)
Pt1 O2 2.007(3)
Pt1 O1 2.065(3)
B1 C38 1.562(8)
B1 C26 1.566(7)
B1 C29 1.577(7)
O1 C16 1.273(5)
O2 C14 1.284(6)
N1 C11 1.340(6)
N1 C7 1.378(6)
N2 C9 1.353(6)
N2 C13 1.453(7)
N2 C12 1.464(7)
C1 C2 1.397(7)
C1 C6 1.415(7)
C2 C3 1.380(7)
C3 C4 1.382(8)
C4 C5 1.372(7)
C5 C6 1.402(7)
C6 C7 1.460(7)
C7 C8 1.398(7)
C8 C9 1.421(7)
C9 C10 1.407(7)
C10 C11 1.361(7)
C14 C15 1.392(7)
C14 C23 1.497(6)
C15 C16 1.412(6)
C16 C17 1.500(7)
C17 C22 1.377(7)
C17 C18 1.395(7)
C18 C19 1.386(7)
C19 C20 1.377(7)
C20 C21 1.383(7)
C21 C22 1.367(7)
C23 C28 1.389(6)
C23 C24 1.396(7)
C24 C25 1.382(6)
C25 C26 1.402(6)
C26 C27 1.403(7)
C27 C28 1.385(6)
C29 C34 1.417(7)
C29 C30 1.418(7)
C30 C31 1.394(7)
C30 C35 1.516(7)
C31 C32 1.386(7)
C32 C33 1.389(7)
C32 C37 1.514(7)
C33 C34 1.379(7)
C34 C36 1.526(7)
C38 C43 1.422(7)
C38 C39 1.425(7)
C39 C40 1.394(7)
C39 C44 1.520(7)
C40 C41 1.371(8)
C41 C42 1.393(8)
C41 C45 1.509(8)
C42 C43 1.389(7)
C43 C46 1.523(7)
C47 C48 1.367(8)
C47 C52 1.375(7)
C48 C49 1.368(8)
C49 C50 1.378(8)
C50 C51 1.360(7)
C51 C52 1.379(8)
C53 C58 1.346(12)
C53 C54 1.396(13)
C54 C55 1.358(13)
C55 C56 1.374(13)
C56 C57 1.360(11)
C57 C58 1.342(12)
